data_2228540
loop_
_publ_author_name
'Wang, Fang-Ming'

_publ_section_title
;
 5,6-Diamino-1,3-benzodithiole-2-thione
;
_journal_coeditor_code RZ2516
_journal_issue 12
_journal_name_full 'Acta Crystallographica Section E'
_journal_page_first o3184
_journal_paper_doi 10.1107/S1600536810046532
_journal_volume 66
_journal_year 2010
_chemical_formula_iupac 'C7 H6 N2 S3'
_chemical_formula_moiety 'C7 H6 N2 S3'
_chemical_formula_sum 'C7 H6 N2 S3'
_chemical_formula_weight 214.35
_chemical_name_systematic
;
5,6-Diamino-1,3-benzodithiole-2-thione
;
_space_group_IT_number 14
_symmetry_cell_setting monoclinic
_symmetry_space_group_name_Hall '-P 2yn'
_symmetry_space_group_name_H-M 'P 1 21/n 1'
_atom_sites_solution_hydrogens geom
_atom_sites_solution_primary direct
_atom_sites_solution_secondary difmap
_audit_creation_method SHELXL-97
_cell_angle_alpha 90.00
_cell_angle_beta 94.265(2)
_cell_angle_gamma 90.00
_cell_formula_units_Z 4
_cell_length_a 5.7695(9)
_cell_length_b 7.6130(11)
_cell_length_c 19.993(3)
_cell_measurement_reflns_used 2863
_cell_measurement_temperature 291(2)
_cell_measurement_theta_max 27.31
_cell_measurement_theta_min 3.07
_cell_volume 875.7(2)
_computing_cell_refinement 'SAINT (Bruker, 2000)'
_computing_data_collection 'SMART (Bruker, 2000)'
_computing_data_reduction 'SAINT (Bruker, 2000)'
_computing_molecular_graphics 'SHELXTL (Sheldrick, 2008)'
_computing_publication_material 'SHELXTL (Sheldrick, 2008)'
_computing_structure_refinement 'SHELXTL (Sheldrick, 2008)'
_computing_structure_solution 'SHELXTL (Sheldrick, 2008)'
_diffrn_ambient_temperature 291(2)
_diffrn_measured_fraction_theta_full 0.994
_diffrn_measured_fraction_theta_max 0.994
_diffrn_measurement_device_type 'Bruker SMART CCD area-detector'
_diffrn_measurement_method 'phi and omega'
_diffrn_radiation_monochromator graphite
_diffrn_radiation_source 'sealed tube'
_diffrn_radiation_type MoK\a
_diffrn_radiation_wavelength 0.71073
_diffrn_reflns_av_R_equivalents 0.0285
_diffrn_reflns_av_sigmaI/netI 0.0346
_diffrn_reflns_limit_h_max 7
_diffrn_reflns_limit_h_min -6
_diffrn_reflns_limit_k_max 9
_diffrn_reflns_limit_k_min -9
_diffrn_reflns_limit_l_max 24
_diffrn_reflns_limit_l_min -20
_diffrn_reflns_number 4517
_diffrn_reflns_theta_full 25.99
_diffrn_reflns_theta_max 25.99
_diffrn_reflns_theta_min 2.86
_exptl_absorpt_coefficient_mu 0.785
_exptl_absorpt_correction_T_max 0.961
_exptl_absorpt_correction_T_min 0.910
_exptl_absorpt_correction_type multi-scan
_exptl_absorpt_process_details '(SADABS; Bruker, 2000)'
_exptl_crystal_colour yellow
_exptl_crystal_density_diffrn 1.626
_exptl_crystal_density_method 'not measured'
_exptl_crystal_description block
_exptl_crystal_F_000 440
_exptl_crystal_size_max 0.35
_exptl_crystal_size_mid 0.10
_exptl_crystal_size_min 0.05
_refine_diff_density_max 0.205
_refine_diff_density_min -0.286
_refine_ls_extinction_method none
_refine_ls_goodness_of_fit_ref 0.998
_refine_ls_hydrogen_treatment mixed
_refine_ls_matrix_type full
_refine_ls_number_parameters 133
_refine_ls_number_reflns 1702
_refine_ls_number_restraints 0
_refine_ls_restrained_S_all 0.998
_refine_ls_R_factor_all 0.0355
_refine_ls_R_factor_gt 0.0319
_refine_ls_shift/su_max 0.000
_refine_ls_shift/su_mean 0.000
_refine_ls_structure_factor_coef Fsqd
_refine_ls_weighting_details 'calc w=1/[\s^2^(Fo^2^)+(0.0558P)^2^+0.4807P] where P=(Fo^2^+2Fc^2^)/3'
_refine_ls_weighting_scheme calc
_refine_ls_wR_factor_gt 0.0944
_refine_ls_wR_factor_ref 0.0971
_reflns_number_gt 1521
_reflns_number_total 1702
_reflns_threshold_expression I>2sigma(I)
_cod_data_source_file rz2516.cif
_cod_data_source_block I
_cod_original_sg_symbol_H-M 'P 21/n'
_cod_database_code 2228540
_cod_database_fobs_code 2228540

loop_
_symmetry_equiv_pos_as_xyz
'x, y, z'
'-x+1/2, y+1/2, -z+1/2'
'-x, -y, -z'
'x-1/2, -y-1/2, z-1/2'

loop_
_atom_site_type_symbol
_atom_site_label
_atom_site_fract_x
_atom_site_fract_y
_atom_site_fract_z
_atom_site_U_iso_or_equiv
_atom_site_adp_type
_atom_site_calc_flag
_atom_site_refinement_flags
_atom_site_occupancy
_atom_site_disorder_assembly
_atom_site_disorder_group
C C1 0.5326(4) 0.8170(3) 0.39432(11) 0.0350(5) Uani d . 1 . .
C C2 0.3149(4) 0.8999(3) 0.37772(11) 0.0334(4) Uani d . 1 . .
C C3 0.2459(4) 0.9342(3) 0.31133(11) 0.0316(4) Uani d . 1 . .
C C4 0.3887(3) 0.8872(3) 0.26093(10) 0.0305(4) Uani d . 1 . .
C C5 0.6025(4) 0.8080(3) 0.27734(10) 0.0312(4) Uani d . 1 . .
C C6 0.6739(4) 0.7722(3) 0.34410(11) 0.0332(4) Uani d . 1 . .
C C7 0.5787(4) 0.8467(3) 0.14729(11) 0.0369(5) Uani d . 1 . .
H H3 0.097(5) 0.992(3) 0.3011(12) 0.038(6) Uiso d . 1 . .
H H6 0.820(4) 0.719(3) 0.3564(12) 0.040(6) Uiso d . 1 . .
H H1A 0.724(6) 0.720(4) 0.4636(16) 0.073(10) Uiso d . 1 . .
H H2A 0.490(7) 0.760(4) 0.4841(17) 0.066(10) Uiso d . 1 . .
H H3A 0.250(5) 0.978(4) 0.4623(15) 0.058(9) Uiso d . 1 . .
H H4A 0.060(6) 0.999(4) 0.4153(15) 0.057(8) Uiso d . 1 . .
N N1 0.6017(4) 0.7889(3) 0.46186(11) 0.0482(5) Uani d . 1 . .
N N2 0.1723(4) 0.9361(3) 0.42920(11) 0.0465(5) Uani d . 1 . .
S S1 0.32535(10) 0.93005(7) 0.17590(3) 0.03893(19) Uani d . 1 . .
S S2 0.76856(9) 0.76272(7) 0.20996(3) 0.03781(19) Uani d . 1 . .
S S3 0.63040(13) 0.84730(10) 0.06737(3) 0.0540(2) Uani d . 1 . .

loop_
_atom_site_aniso_label
_atom_site_aniso_U_11
_atom_site_aniso_U_22
_atom_site_aniso_U_33
_atom_site_aniso_U_12
_atom_site_aniso_U_13
_atom_site_aniso_U_23
C1 0.0329(11) 0.0347(10) 0.0364(11) 0.0004(8) -0.0046(8) 0.0003(8)
C2 0.0290(10) 0.0325(10) 0.0383(11) 0.0010(8) 0.0003(8) -0.0026(8)
C3 0.0246(10) 0.0318(10) 0.0380(11) 0.0016(8) -0.0013(8) -0.0015(8)
C4 0.0274(10) 0.0288(9) 0.0347(10) -0.0011(8) -0.0011(8) 0.0014(8)
C5 0.0274(10) 0.0276(9) 0.0385(11) -0.0005(8) 0.0006(8) -0.0028(8)
C6 0.0261(10) 0.0326(10) 0.0399(11) 0.0047(8) -0.0037(8) 0.0011(8)
C7 0.0378(12) 0.0344(11) 0.0382(12) -0.0078(9) 0.0023(9) -0.0027(8)
N1 0.0430(13) 0.0641(13) 0.0362(11) 0.0132(11) -0.0044(9) 0.0018(10)
N2 0.0384(11) 0.0626(14) 0.0382(11) 0.0120(10) 0.0008(9) -0.0053(10)
S1 0.0351(3) 0.0450(3) 0.0360(3) 0.0018(2) -0.0018(2) 0.0058(2)
S2 0.0304(3) 0.0421(3) 0.0412(3) 0.0014(2) 0.0044(2) -0.0036(2)
S3 0.0592(4) 0.0666(4) 0.0368(4) -0.0103(3) 0.0088(3) -0.0028(3)

loop_
_atom_type_symbol
_atom_type_description
_atom_type_scat_dispersion_real
_atom_type_scat_dispersion_imag
_atom_type_scat_source
C C 0.0033 0.0016 'International Tables Vol C Tables 4.2.6.8 and 6.1.1.4'
H H 0.0000 0.0000 'International Tables Vol C Tables 4.2.6.8 and 6.1.1.4'
N N 0.0061 0.0033 'International Tables Vol C Tables 4.2.6.8 and 6.1.1.4'
S S 0.1246 0.1234 'International Tables Vol C Tables 4.2.6.8 and 6.1.1.4'

loop_
_geom_angle_atom_site_label_1
_geom_angle_atom_site_label_2
_geom_angle_atom_site_label_3
_geom_angle_site_symmetry_1
_geom_angle_site_symmetry_3
_geom_angle
_geom_angle_publ_flag
C6 C1 N1 . . 121.6(2) ?
C6 C1 C2 . . 119.9(2) ?
N1 C1 C2 . . 118.5(2) ?
C3 C2 N2 . . 121.9(2) ?
C3 C2 C1 . . 119.6(2) ?
N2 C2 C1 . . 118.4(2) ?
C2 C3 C4 . . 120.15(19) ?
C2 C3 H3 . . 118.3(14) ?
C4 C3 H3 . . 121.6(14) ?
C5 C4 C3 . . 120.12(19) ?
C5 C4 S1 . . 115.43(16) ?
C3 C4 S1 . . 124.37(16) ?
C4 C5 C6 . . 120.3(2) ?
C4 C5 S2 . . 115.60(16) ?
C6 C5 S2 . . 124.07(16) ?
C1 C6 C5 . . 119.9(2) ?
C1 C6 H6 . . 118.4(14) ?
C5 C6 H6 . . 121.7(15) ?
S3 C7 S2 . . 123.70(14) ?
S3 C7 S1 . . 122.57(14) ?
S2 C7 S1 . . 113.73(13) ?
C1 N1 H1A . . 108(2) ?
C1 N1 H2A . . 112(2) ?
H1A N1 H2A . . 118(3) ?
C2 N2 H3A . . 110(2) ?
C2 N2 H4A . . 111(2) ?
H3A N2 H4A . . 114(3) ?
C7 S1 C4 . . 97.64(10) ?
C7 S2 C5 . . 97.59(10) ?

loop_
_geom_bond_atom_site_label_1
_geom_bond_atom_site_label_2
_geom_bond_site_symmetry_2
_geom_bond_distance
_geom_bond_publ_flag
C1 C6 . 1.382(3) ?
C1 N1 . 1.396(3) ?
C1 C2 . 1.423(3) ?
C2 C3 . 1.382(3) ?
C2 N2 . 1.392(3) ?
C3 C4 . 1.395(3) ?
C3 H3 . 0.97(3) ?
C4 C5 . 1.390(3) ?
C4 S1 . 1.743(2) ?
C5 C6 . 1.394(3) ?
C5 S2 . 1.745(2) ?
C6 H6 . 0.95(3) ?
C7 S3 . 1.647(2) ?
C7 S2 . 1.725(2) ?
C7 S1 . 1.730(2) ?
N1 H1A . 0.88(4) ?
N1 H2A . 0.84(4) ?
N2 H3A . 0.83(3) ?
N2 H4A . 0.84(3) ?

loop_
_geom_hbond_atom_site_label_D
_geom_hbond_atom_site_label_H
_geom_hbond_atom_site_label_A
_geom_hbond_site_symmetry_A
_geom_hbond_distance_DH
_geom_hbond_distance_HA
_geom_hbond_distance_DA
_geom_hbond_angle_DHA
N1 H2A S3 4_576 0.84(4) 2.87(4) 3.711(3) 176(3)
N2 H3A N1 3_676 0.83(3) 2.45(3) 3.226(3) 156(3)
N2 H4A S3 2 0.84(3) 2.90(3) 3.588(2) 141(3)

loop_
_geom_torsion_atom_site_label_1
_geom_torsion_atom_site_label_2
_geom_torsion_atom_site_label_3
_geom_torsion_atom_site_label_4
_geom_torsion_site_symmetry_1
_geom_torsion_site_symmetry_2
_geom_torsion_site_symmetry_3
_geom_torsion_site_symmetry_4
_geom_torsion
_geom_torsion_publ_flag
C6 C1 C2 C3 . . . . 0.3(3) ?
N1 C1 C2 C3 . . . . 178.0(2) ?
C6 C1 C2 N2 . . . . 177.2(2) ?
N1 C1 C2 N2 . . . . -5.2(3) ?
N2 C2 C3 C4 . . . . -176.5(2) ?
C1 C2 C3 C4 . . . . 0.2(3) ?
C2 C3 C4 C5 . . . . -1.0(3) ?
C2 C3 C4 S1 . . . . -177.76(16) ?
C3 C4 C5 C6 . . . . 1.1(3) ?
S1 C4 C5 C6 . . . . 178.20(16) ?
C3 C4 C5 S2 . . . . -177.88(15) ?
S1 C4 C5 S2 . . . . -0.8(2) ?
N1 C1 C6 C5 . . . . -177.7(2) ?
C2 C1 C6 C5 . . . . -0.2(3) ?
C4 C5 C6 C1 . . . . -0.6(3) ?
S2 C5 C6 C1 . . . . 178.36(16) ?
S3 C7 S1 C4 . . . . 180.00(14) ?
S2 C7 S1 C4 . . . . 0.34(13) ?
C5 C4 S1 C7 . . . . 0.28(17) ?
C3 C4 S1 C7 . . . . 177.22(18) ?
S3 C7 S2 C5 . . . . 179.66(14) ?
S1 C7 S2 C5 . . . . -0.69(13) ?
C4 C5 S2 C7 . . . . 0.90(17) ?
C6 C5 S2 C7 . . . . -178.06(18) ?

loop_
_cod_related_entry_id
_cod_related_entry_database
_cod_related_entry_code
1 ChemSpider 30656390
